data_7236699
loop_
_publ_author_name
'Zhang, Yanhui'
'Ma, Lin'
'Tang, Chunchao'
'Pan, Shengnan'
'Shi, Donglei'
'Wang, Shaojing'
'Li, Minyong'
'Guo, Yuan'

_publ_section_title
;
 A highly sensitive and rapidly responding fluorescent probe based on a
 rhodol fluorophore for imaging endogenous hypochlorite in living mice
;
_journal_issue 5
_journal_name_full 'Journal of Materials Chemistry B'
_journal_page_first 725
_journal_paper_doi 10.1039/C7TB02862H
_journal_volume 6
_journal_year 2018
_chemical_formula_moiety 'C25 H21 N O5'
_chemical_formula_sum 'C25 H21 N O5'
_chemical_formula_weight 415.43
_space_group_crystal_system monoclinic
_space_group_IT_number 15
_space_group_name_Hall '-C 2yc'
_space_group_name_H-M_alt 'C 1 2/c 1'
_atom_sites_solution_hydrogens geom
_audit_creation_date 2017-11-29
_audit_creation_method
;
Olex2 1.2-beta
(compiled 2016.11.30 svn.r3356 for OlexSys, GUI svn.r5269)
;
_audit_update_record
;
2017-11-29 deposited with the CCDC.
2017-12-31 downloaded from the CCDC.
;
_cell_angle_alpha 90
_cell_angle_beta 91.616(6)
_cell_angle_gamma 90
_cell_formula_units_Z 8
_cell_length_a 20.420(5)
_cell_length_b 7.929(2)
_cell_length_c 29.104(8)
_cell_measurement_reflns_used 835
_cell_measurement_temperature 296.15
_cell_measurement_theta_max 20.182
_cell_measurement_theta_min 2.470
_cell_volume 4710(2)
_computing_cell_refinement 'SAINT v7.68A (Bruker, 2009)'
_computing_data_reduction 'SAINT v7.68A (Bruker, 2009)'
_computing_molecular_graphics 'Olex2 (Dolomanov et al., 2009)'
_computing_publication_material 'Olex2 (Dolomanov et al., 2009)'
_computing_structure_refinement 'ShelXL (Sheldrick, 2015)'
_diffrn_ambient_temperature 296.15
_diffrn_measured_fraction_theta_full 0.997
_diffrn_measured_fraction_theta_max 0.997
_diffrn_measurement_device_type 'Bruker APEX-II CCD'
_diffrn_measurement_method '\f and \w scans'
_diffrn_radiation_monochromator graphite
_diffrn_radiation_type MoK\a
_diffrn_radiation_wavelength 0.71073
_diffrn_reflns_av_R_equivalents 0.0632
_diffrn_reflns_av_unetI/netI 0.0795
_diffrn_reflns_Laue_measured_fraction_full 0.997
_diffrn_reflns_Laue_measured_fraction_max 0.997
_diffrn_reflns_limit_h_max 24
_diffrn_reflns_limit_h_min -23
_diffrn_reflns_limit_k_max 9
_diffrn_reflns_limit_k_min -8
_diffrn_reflns_limit_l_max 22
_diffrn_reflns_limit_l_min -34
_diffrn_reflns_number 11347
_diffrn_reflns_point_group_measured_fraction_full 0.997
_diffrn_reflns_point_group_measured_fraction_max 0.997
_diffrn_reflns_theta_full 25.027
_diffrn_reflns_theta_max 25.027
_diffrn_reflns_theta_min 2.405
_diffrn_standards_number 0
_exptl_absorpt_coefficient_mu 0.082
_exptl_absorpt_correction_T_max 0.7455
_exptl_absorpt_correction_T_min 0.6520
_exptl_absorpt_correction_type multi-scan
_exptl_absorpt_process_details
;
SADABS-2008/1 (Bruker,2008) was used for absorption correction.
wR2(int) was 0.0644 before and 0.0519 after correction.
The Ratio of minimum to maximum transmission is 0.8746.
The \l/2 correction factor is 0.0015.
;
_exptl_crystal_colour colourless
_exptl_crystal_colour_primary colourless
_exptl_crystal_density_diffrn 1.172
_exptl_crystal_description block
_exptl_crystal_F_000 1744
_refine_diff_density_max 0.241
_refine_diff_density_min -0.193
_refine_diff_density_rms 0.047
_refine_ls_extinction_method none
_refine_ls_goodness_of_fit_ref 0.982
_refine_ls_hydrogen_treatment constr
_refine_ls_matrix_type full
_refine_ls_number_parameters 283
_refine_ls_number_reflns 4153
_refine_ls_number_restraints 21
_refine_ls_restrained_S_all 0.992
_refine_ls_R_factor_all 0.1456
_refine_ls_R_factor_gt 0.0701
_refine_ls_shift/su_max 0.000
_refine_ls_shift/su_mean 0.000
_refine_ls_structure_factor_coef Fsqd
_refine_ls_weighting_details 'w=1/[\s^2^(Fo^2^)+(0.1083P)^2^] where P=(Fo^2^+2Fc^2^)/3'
_refine_ls_weighting_scheme calc
_refine_ls_wR_factor_gt 0.1842
_refine_ls_wR_factor_ref 0.2300
_reflns_Friedel_coverage 0.000
_reflns_number_gt 1922
_reflns_number_total 4153
_reflns_threshold_expression 'I > 2\s(I)'
_cod_data_source_file c7tb02862h2.cif
_cod_data_source_block xb8393_0m_sq
_cod_database_code 7236699
_shelx_space_group_comment
;
The symmetry employed for this shelxl refinement is uniquely defined
by the following loop, which should always be used as a source of
symmetry information in preference to the above space-group names.
They are only intended as comments.
;
_olex2_refinement_description
;
1. Fixed Uiso
 At 1.2 times of:
  All C(H) groups, All C(H,H) groups
 At 1.5 times of:
  All C(H,H,H) groups, All O(H) groups
2. Rigid body (RIGU) restrains
 C13, N1, C14, C15, C12
 with sigma for 1-2 distances of 0.004 and sigma for 1-3 distances of 0.004
3.a Secondary CH2 refined with riding coordinates:
 C12(H12A,H12B), C14(H14A,H14B)
3.b Aromatic/amide H refined with riding coordinates:
 C9(H9), C10(H10), C16(H16), C17(H17), C20(H20), C21(H21), C22(H22), C23(H23),
 C24(H24), C25(H25)
3.c Idealised Me refined as rotating group:
 C13(H13A,H13B,H13C), C15(H15A,H15B,H15C)
3.d Idealised tetrahedral OH refined as rotating group:
 O4(H4)
;
_shelx_shelxl_version_number 2014/7
_olex2_submission_special_instructions 'No special instructions were received'

loop_
_space_group_symop_operation_xyz
'x, y, z'
'-x, y, -z+1/2'
'x+1/2, y+1/2, z'
'-x+1/2, y+1/2, -z+1/2'
'-x, -y, -z'
'x, -y, z-1/2'
'-x+1/2, -y+1/2, -z'
'x+1/2, -y+1/2, z-1/2'

loop_
_atom_site_label
_atom_site_type_symbol
_atom_site_fract_x
_atom_site_fract_y
_atom_site_fract_z
_atom_site_U_iso_or_equiv
_atom_site_adp_type
_atom_site_occupancy
_atom_site_site_symmetry_order
_atom_site_calc_flag
_atom_site_refinement_flags_posn
_atom_site_refinement_flags_adp
O1 O 0.05546(10) -0.1038(3) 0.08544(8) 0.0511(7) Uani 1 1 d . .
O2 O -0.04412(12) -0.1333(3) 0.05268(10) 0.0753(9) Uani 1 1 d . .
O3 O 0.22304(13) -0.1145(4) 0.13298(9) 0.0771(9) Uani 1 1 d . .
O4 O 0.32543(13) -0.0676(5) -0.00725(10) 0.0914(10) Uani 1 1 d . .
H4 H 0.3183 -0.0375 -0.0339 0.137 Uiso 1 1 calc GR .
O5 O 0.25816(15) 0.0724(4) -0.07657(10) 0.0917(10) Uani 1 1 d . .
N1 N 0.1658(2) -0.0810(7) 0.28916(14) 0.1248(17) Uani 1 1 d . U
C1 C -0.00102(17) -0.0413(5) 0.06620(13) 0.0519(10) Uani 1 1 d . .
C2 C 0.00328(16) 0.1425(4) 0.06652(12) 0.0495(9) Uani 1 1 d . .
C3 C 0.06156(16) 0.1898(4) 0.08683(12) 0.0482(9) Uani 1 1 d . .
C4 C 0.10179(16) 0.0354(4) 0.09926(12) 0.0447(9) Uani 1 1 d . .
C5 C 0.16167(16) 0.0155(4) 0.07050(12) 0.0462(9) Uani 1 1 d . .
C6 C 0.21783(18) -0.0616(5) 0.08857(13) 0.0559(10) Uani 1 1 d . .
C7 C 0.17643(19) -0.0635(5) 0.16356(13) 0.0596(10) Uani 1 1 d . .
C8 C 0.11841(17) 0.0153(5) 0.14915(13) 0.0514(9) Uani 1 1 d . .
C9 C 0.07838(19) 0.0656(5) 0.18413(15) 0.0705(12) Uani 1 1 d . .
H9 H 0.0396 0.1211 0.1762 0.085 Uiso 1 1 calc R .
C10 C 0.0924(2) 0.0386(6) 0.22971(15) 0.0864(14) Uani 1 1 d . .
H10 H 0.0636 0.0763 0.2517 0.104 Uiso 1 1 calc R .
C11 C 0.1507(2) -0.0465(7) 0.24378(15) 0.0851(14) Uani 1 1 d . .
C12 C 0.1195(3) -0.0345(12) 0.3267(2) 0.160(3) Uani 1 1 d . U
H12A H 0.1291 -0.0996 0.3543 0.192 Uiso 1 1 calc R .
H12B H 0.0745 -0.0556 0.3168 0.192 Uiso 1 1 calc R .
C13 C 0.1305(4) 0.1537(14) 0.3357(3) 0.230(5) Uani 1 1 d . U
H13A H 0.1215 0.2159 0.3079 0.346 Uiso 1 1 calc GR .
H13B H 0.1752 0.1721 0.3456 0.346 Uiso 1 1 calc GR .
H13C H 0.1017 0.1911 0.3591 0.346 Uiso 1 1 calc GR .
C14 C 0.2252(3) -0.1768(9) 0.30323(19) 0.131(2) Uani 1 1 d . U
H14A H 0.2187 -0.2253 0.3334 0.157 Uiso 1 1 calc R .
H14B H 0.2310 -0.2690 0.2818 0.157 Uiso 1 1 calc R .
C15 C 0.2854(4) -0.0744(9) 0.3050(2) 0.156(3) Uani 1 1 d . U
H15A H 0.2934 -0.0301 0.2750 0.235 Uiso 1 1 calc GR .
H15B H 0.3217 -0.1434 0.3150 0.235 Uiso 1 1 calc GR .
H15C H 0.2803 0.0171 0.3262 0.235 Uiso 1 1 calc GR .
C16 C 0.1929(2) -0.0944(6) 0.20911(14) 0.0783(13) Uani 1 1 d . .
H16 H 0.2324 -0.1474 0.2168 0.094 Uiso 1 1 calc R .
C17 C 0.2722(2) -0.0884(6) 0.06281(14) 0.0743(13) Uani 1 1 d . .
H17 H 0.3091 -0.1393 0.0761 0.089 Uiso 1 1 calc R .
C18 C 0.27202(19) -0.0400(5) 0.01742(14) 0.0651(11) Uani 1 1 d . .
C19 C 0.21594(18) 0.0382(5) -0.00226(13) 0.0547(10) Uani 1 1 d . .
C20 C 0.2138(2) 0.0935(6) -0.04974(15) 0.0720(12) Uani 1 1 d . .
H20 H 0.1762 0.1486 -0.0605 0.086 Uiso 1 1 calc R .
C21 C 0.16279(16) 0.0646(4) 0.02505(12) 0.0507(9) Uani 1 1 d . .
H21 H 0.1260 0.1179 0.0123 0.061 Uiso 1 1 calc R .
C22 C 0.07734(19) 0.3579(5) 0.09226(14) 0.0619(11) Uani 1 1 d . .
H22 H 0.1168 0.3915 0.1062 0.074 Uiso 1 1 calc R .
C23 C 0.0315(2) 0.4750(5) 0.07587(17) 0.0777(13) Uani 1 1 d . .
H23 H 0.0405 0.5894 0.0791 0.093 Uiso 1 1 calc R .
C24 C -0.0271(2) 0.4254(5) 0.05498(16) 0.0741(13) Uani 1 1 d . .
H24 H -0.0568 0.5068 0.0445 0.089 Uiso 1 1 calc R .
C25 C -0.04196(18) 0.2595(5) 0.04954(14) 0.0640(11) Uani 1 1 d . .
H25 H -0.0809 0.2255 0.0350 0.077 Uiso 1 1 calc R .

loop_
_atom_site_aniso_label
_atom_site_aniso_U_11
_atom_site_aniso_U_22
_atom_site_aniso_U_33
_atom_site_aniso_U_23
_atom_site_aniso_U_13
_atom_site_aniso_U_12
O1 0.0480(15) 0.0469(14) 0.0576(16) 0.0003(12) -0.0119(12) 0.0014(11)
O2 0.0588(18) 0.0691(17) 0.096(2) -0.0023(16) -0.0270(16) -0.0094(14)
O3 0.0733(19) 0.114(2) 0.0440(17) 0.0089(16) -0.0022(14) 0.0434(17)
O4 0.0575(17) 0.155(3) 0.062(2) 0.003(2) 0.0064(16) 0.0290(19)
O5 0.0693(19) 0.153(3) 0.0530(19) 0.004(2) 0.0049(16) -0.002(2)
N1 0.122(3) 0.204(5) 0.048(3) 0.013(3) -0.005(2) 0.047(3)
C1 0.043(2) 0.055(2) 0.057(2) 0.0016(19) -0.0102(18) 0.0020(19)
C2 0.041(2) 0.054(2) 0.053(2) 0.0020(18) -0.0019(18) 0.0055(18)
C3 0.048(2) 0.054(2) 0.043(2) 0.0004(18) 0.0030(17) 0.0020(18)
C4 0.046(2) 0.0418(19) 0.046(2) -0.0009(17) -0.0102(17) -0.0001(16)
C5 0.045(2) 0.052(2) 0.041(2) -0.0041(17) -0.0108(17) 0.0037(16)
C6 0.053(2) 0.070(2) 0.044(2) 0.001(2) -0.0073(19) 0.015(2)
C7 0.064(3) 0.071(3) 0.044(2) 0.001(2) -0.007(2) 0.009(2)
C8 0.046(2) 0.063(2) 0.045(2) -0.0003(18) -0.0048(18) 0.0070(18)
C9 0.056(2) 0.099(3) 0.057(3) 0.000(2) 0.001(2) 0.010(2)
C10 0.073(3) 0.141(4) 0.045(3) -0.004(3) 0.001(2) 0.020(3)
C11 0.084(3) 0.129(4) 0.041(3) 0.003(3) -0.005(2) 0.008(3)
C12 0.126(5) 0.289(9) 0.065(4) -0.022(5) -0.013(3) 0.023(6)
C13 0.177(8) 0.331(11) 0.185(9) -0.090(8) 0.018(7) -0.036(7)
C14 0.135(5) 0.191(6) 0.065(4) -0.004(4) -0.028(4) 0.046(4)
C15 0.168(6) 0.198(7) 0.100(5) 0.002(5) -0.051(5) 0.055(5)
C16 0.078(3) 0.110(4) 0.047(3) 0.012(2) -0.012(2) 0.025(3)
C17 0.062(3) 0.109(4) 0.051(3) 0.001(2) -0.011(2) 0.033(2)
C18 0.049(2) 0.091(3) 0.056(3) -0.007(2) 0.000(2) 0.012(2)
C19 0.047(2) 0.071(2) 0.046(2) -0.005(2) -0.0123(18) -0.002(2)
C20 0.055(3) 0.107(3) 0.054(3) 0.001(3) -0.006(2) -0.010(2)
C21 0.041(2) 0.062(2) 0.049(2) -0.0029(19) -0.0108(18) 0.0033(18)
C22 0.060(2) 0.051(2) 0.074(3) -0.004(2) -0.003(2) 0.002(2)
C23 0.089(3) 0.050(2) 0.095(4) 0.003(2) 0.012(3) 0.009(2)
C24 0.069(3) 0.064(3) 0.089(3) 0.013(2) 0.002(3) 0.022(2)
C25 0.056(2) 0.067(3) 0.068(3) 0.005(2) -0.007(2) 0.012(2)

loop_
_atom_type_symbol
_atom_type_description
_atom_type_scat_dispersion_real
_atom_type_scat_dispersion_imag
_atom_type_scat_source
C C 0.0030 0.0020 'International Tables Vol C Tables 4.2.6.8 and 6.1.1.4'
H H 0.0000 0.0000 'International Tables Vol C Tables 4.2.6.8 and 6.1.1.4'
N N 0.0060 0.0030 'International Tables Vol C Tables 4.2.6.8 and 6.1.1.4'
O O 0.0110 0.0060 'International Tables Vol C Tables 4.2.6.8 and 6.1.1.4'

loop_
_geom_angle_atom_site_label_1
_geom_angle_atom_site_label_2
_geom_angle_atom_site_label_3
_geom_angle
C1 O1 C4 111.3(3)
C6 O3 C7 119.0(3)
C18 O4 H4 109.5
C11 N1 C12 121.1(5)
C11 N1 C14 121.9(4)
C14 N1 C12 116.8(4)
O1 C1 C2 108.1(3)
O2 C1 O1 121.2(3)
O2 C1 C2 130.7(3)
C3 C2 C1 109.2(3)
C3 C2 C25 122.2(3)
C25 C2 C1 128.7(3)
C2 C3 C4 110.0(3)
C2 C3 C22 120.9(3)
C22 C3 C4 129.1(3)
O1 C4 C3 101.4(2)
O1 C4 C5 106.8(3)
C5 C4 C3 113.3(3)
C8 C4 O1 107.9(3)
C8 C4 C3 115.3(3)
C8 C4 C5 111.3(3)
C6 C5 C4 120.6(3)
C21 C5 C4 122.5(3)
C21 C5 C6 116.8(3)
O3 C6 C5 122.5(3)
O3 C6 C17 115.4(3)
C17 C6 C5 122.2(4)
O3 C7 C8 122.2(3)
C16 C7 O3 114.4(3)
C16 C7 C8 123.4(4)
C7 C8 C4 120.6(3)
C9 C8 C4 124.3(3)
C9 C8 C7 115.0(4)
C8 C9 H9 118.1
C10 C9 C8 123.9(4)
C10 C9 H9 118.1
C9 C10 H10 119.8
C9 C10 C11 120.4(4)
C11 C10 H10 119.8
N1 C11 C10 122.4(4)
N1 C11 C16 120.8(4)
C16 C11 C10 116.8(4)
N1 C12 H12A 110.6
N1 C12 H12B 110.6
N1 C12 C13 105.7(7)
H12A C12 H12B 108.7
C13 C12 H12A 110.6
C13 C12 H12B 110.6
C12 C13 H13A 109.5
C12 C13 H13B 109.5
C12 C13 H13C 109.5
H13A C13 H13B 109.5
H13A C13 H13C 109.5
H13B C13 H13C 109.5
N1 C14 H14A 108.8
N1 C14 H14B 108.8
H14A C14 H14B 107.7
C15 C14 N1 113.8(6)
C15 C14 H14A 108.8
C15 C14 H14B 108.8
C14 C15 H15A 109.5
C14 C15 H15B 109.5
C14 C15 H15C 109.5
H15A C15 H15B 109.5
H15A C15 H15C 109.5
H15B C15 H15C 109.5
C7 C16 C11 120.4(4)
C7 C16 H16 119.8
C11 C16 H16 119.8
C6 C17 H17 120.0
C6 C17 C18 120.1(4)
C18 C17 H17 120.0
O4 C18 C17 119.3(4)
O4 C18 C19 121.2(4)
C17 C18 C19 119.5(4)
C18 C19 C20 121.6(4)
C21 C19 C18 118.4(4)
C21 C19 C20 120.0(3)
O5 C20 C19 124.3(4)
O5 C20 H20 117.9
C19 C20 H20 117.9
C5 C21 H21 118.5
C19 C21 C5 123.0(3)
C19 C21 H21 118.5
C3 C22 H22 121.6
C3 C22 C23 116.9(4)
C23 C22 H22 121.6
C22 C23 H23 119.1
C24 C23 C22 121.7(4)
C24 C23 H23 119.1
C23 C24 H24 119.6
C25 C24 C23 120.9(4)
C25 C24 H24 119.6
C2 C25 H25 121.3
C24 C25 C2 117.5(4)
C24 C25 H25 121.3

loop_
_geom_bond_atom_site_label_1
_geom_bond_atom_site_label_2
_geom_bond_distance
O1 C1 1.361(4)
O1 C4 1.501(4)
O2 C1 1.201(4)
O3 C6 1.360(4)
O3 C7 1.382(4)
O4 H4 0.8200
O4 C18 1.341(4)
O5 C20 1.225(4)
N1 C11 1.375(5)
N1 C12 1.510(7)
N1 C14 1.479(6)
C1 C2 1.460(5)
C2 C3 1.366(4)
C2 C25 1.390(5)
C3 C4 1.513(4)
C3 C22 1.379(5)
C4 C5 1.510(5)
C4 C8 1.490(5)
C5 C6 1.390(5)
C5 C21 1.380(5)
C6 C17 1.373(5)
C7 C8 1.394(5)
C7 C16 1.381(5)
C8 C9 1.382(5)
C9 H9 0.9300
C9 C10 1.366(6)
C10 H10 0.9300
C10 C11 1.418(6)
C11 C16 1.398(6)
C12 H12A 0.9700
C12 H12B 0.9700
C12 C13 1.530(11)
C13 H13A 0.9600
C13 H13B 0.9600
C13 H13C 0.9600
C14 H14A 0.9700
C14 H14B 0.9700
C14 C15 1.472(8)
C15 H15A 0.9600
C15 H15B 0.9600
C15 H15C 0.9600
C16 H16 0.9300
C17 H17 0.9300
C17 C18 1.375(5)
C18 C19 1.409(5)
C19 C20 1.449(5)
C19 C21 1.379(5)
C20 H20 0.9300
C21 H21 0.9300
C22 H22 0.9300
C22 C23 1.393(5)
C23 H23 0.9300
C23 C24 1.384(6)
C24 H24 0.9300
C24 C25 1.358(6)
C25 H25 0.9300

loop_
_geom_torsion_atom_site_label_1
_geom_torsion_atom_site_label_2
_geom_torsion_atom_site_label_3
_geom_torsion_atom_site_label_4
_geom_torsion
O1 C1 C2 C3 -1.3(4)
O1 C1 C2 C25 178.4(4)
O1 C4 C5 C6 -99.7(4)
O1 C4 C5 C21 77.3(4)
O1 C4 C8 C7 98.3(4)
O1 C4 C8 C9 -79.4(4)
O2 C1 C2 C3 178.1(4)
O2 C1 C2 C25 -2.2(7)
O3 C6 C17 C18 179.8(4)
O3 C7 C8 C4 5.0(6)
O3 C7 C8 C9 -177.1(3)
O3 C7 C16 C11 178.9(4)
O4 C18 C19 C20 -0.6(6)
O4 C18 C19 C21 -179.4(4)
N1 C11 C16 C7 178.1(5)
C1 O1 C4 C3 2.5(3)
C1 O1 C4 C5 -116.3(3)
C1 O1 C4 C8 124.0(3)
C1 C2 C3 C4 3.0(4)
C1 C2 C3 C22 -178.8(3)
C1 C2 C25 C24 178.5(4)
C2 C3 C4 O1 -3.3(4)
C2 C3 C4 C5 110.7(3)
C2 C3 C4 C8 -119.4(3)
C2 C3 C22 C23 -0.4(6)
C3 C2 C25 C24 -1.9(6)
C3 C4 C5 C6 149.6(3)
C3 C4 C5 C21 -33.4(4)
C3 C4 C8 C7 -149.3(3)
C3 C4 C8 C9 33.0(5)
C3 C22 C23 C24 -0.2(7)
C4 O1 C1 O2 179.6(3)
C4 O1 C1 C2 -0.9(4)
C4 C3 C22 C23 177.4(4)
C4 C5 C6 O3 -3.4(5)
C4 C5 C6 C17 177.2(4)
C4 C5 C21 C19 -176.2(3)
C4 C8 C9 C10 176.4(4)
C5 C4 C8 C7 -18.5(5)
C5 C4 C8 C9 163.8(3)
C5 C6 C17 C18 -0.7(7)
C6 O3 C7 C8 11.4(6)
C6 O3 C7 C16 -167.5(4)
C6 C5 C21 C19 0.9(5)
C6 C17 C18 O4 -179.8(4)
C6 C17 C18 C19 0.5(7)
C7 O3 C6 C5 -12.1(6)
C7 O3 C6 C17 167.4(4)
C7 C8 C9 C10 -1.4(6)
C8 C4 C5 C6 17.8(4)
C8 C4 C5 C21 -165.2(3)
C8 C7 C16 C11 0.1(7)
C8 C9 C10 C11 -0.5(8)
C9 C10 C11 N1 -177.9(5)
C9 C10 C11 C16 2.2(8)
C10 C11 C16 C7 -2.0(7)
C11 N1 C12 C13 -80.1(8)
C11 N1 C14 C15 80.8(7)
C12 N1 C11 C10 2.1(9)
C12 N1 C11 C16 -178.1(6)
C12 N1 C14 C15 -104.0(7)
C14 N1 C11 C10 177.1(5)
C14 N1 C11 C16 -3.1(9)
C14 N1 C12 C13 104.6(7)
C16 C7 C8 C4 -176.3(4)
C16 C7 C8 C9 1.6(6)
C17 C18 C19 C20 179.1(4)
C17 C18 C19 C21 0.4(6)
C18 C19 C20 O5 2.7(7)
C18 C19 C21 C5 -1.1(6)
C20 C19 C21 C5 -179.9(3)
C21 C5 C6 O3 179.5(3)
C21 C5 C6 C17 0.0(6)
C21 C19 C20 O5 -178.6(4)
C22 C3 C4 O1 178.7(4)
C22 C3 C4 C5 -67.3(5)
C22 C3 C4 C8 62.5(5)
C22 C23 C24 C25 -0.2(7)
C23 C24 C25 C2 1.2(6)
C25 C2 C3 C4 -176.8(3)
C25 C2 C3 C22 1.5(6)
